data_2235728
loop_
_publ_author_name
'Liu, Bao-Shuo'
'Zhao, Sheng-Yin'

_publ_section_title
;
 Ethyl
 (<i>E</i>)-3-hydroxy-2-{<i>N</i>-[2-(thiophen-2-yl)ethenyl]carbamoyl}but-2-enoate
;
_journal_coeditor_code ZS2216
_journal_issue 7
_journal_name_full 'Acta Crystallographica Section E'
_journal_page_first o2284
_journal_paper_doi 10.1107/S1600536812028176
_journal_volume 68
_journal_year 2012
_chemical_formula_iupac 'C13 H15 N O4 S'
_chemical_formula_moiety 'C13 H15 N O4 S'
_chemical_formula_sum 'C13 H15 N O4 S'
_chemical_formula_weight 281.33
_chemical_melting_point_gt 366
_chemical_melting_point_lt 368
_chemical_name_systematic
;
Ethyl (<i>E</i>)-3-hydroxy-2-{<i>N</i>-[2-
(thiophen-2-yl)ethenyl]carbamoyl}but-2-enoate
;
_space_group_IT_number 14
_symmetry_cell_setting monoclinic
_symmetry_space_group_name_Hall '-P 2yn'
_symmetry_space_group_name_H-M 'P 1 21/n 1'
_atom_sites_solution_hydrogens geom
_atom_sites_solution_primary direct
_atom_sites_solution_secondary difmap
_audit_creation_method SHELXL-97
_cell_angle_alpha 90.00
_cell_angle_beta 96.853(2)
_cell_angle_gamma 90.00
_cell_formula_units_Z 8
_cell_length_a 14.0185(15)
_cell_length_b 13.1232(14)
_cell_length_c 15.0141(16)
_cell_measurement_reflns_used 3746
_cell_measurement_temperature 293(2)
_cell_measurement_theta_max 26.471
_cell_measurement_theta_min 4.874
_cell_volume 2742.4(5)
_computing_cell_refinement 'SAINT (Bruker, 2003)'
_computing_data_collection 'SMART (Bruker, 2003)'
_computing_data_reduction 'SAINT (Bruker, 2003)'
_computing_molecular_graphics 'SHELXTL (Sheldrick, 2008)'
_computing_publication_material 'SHELXTL (Sheldrick, 2008)'
_computing_structure_refinement 'SHELXL97 (Sheldrick, 2008)'
_computing_structure_solution 'SHELXS97 (Sheldrick, 2008)'
_diffrn_ambient_temperature 293(2)
_diffrn_measured_fraction_theta_full 0.999
_diffrn_measured_fraction_theta_max 0.999
_diffrn_measurement_device_type 'Bruker SMART CCD area-detector'
_diffrn_measurement_method '\f and \w scans'
_diffrn_radiation_monochromator graphite
_diffrn_radiation_source 'fine-focus sealed tube'
_diffrn_radiation_type MoK\a
_diffrn_radiation_wavelength 0.71073
_diffrn_reflns_av_R_equivalents 0.0611
_diffrn_reflns_av_sigmaI/netI 0.0535
_diffrn_reflns_limit_h_max 16
_diffrn_reflns_limit_h_min -15
_diffrn_reflns_limit_k_max 14
_diffrn_reflns_limit_k_min -15
_diffrn_reflns_limit_l_max 17
_diffrn_reflns_limit_l_min -18
_diffrn_reflns_number 15596
_diffrn_reflns_theta_full 25.50
_diffrn_reflns_theta_max 25.50
_diffrn_reflns_theta_min 2.07
_diffrn_standards_number 0
_exptl_absorpt_coefficient_mu 0.245
_exptl_absorpt_correction_T_max 1.00000
_exptl_absorpt_correction_T_min 0.39417
_exptl_absorpt_correction_type multi-scan
_exptl_absorpt_process_details '(SADABS; Bruker, 2003)'
_exptl_crystal_colour white
_exptl_crystal_density_diffrn 1.363
_exptl_crystal_density_method 'not measured'
_exptl_crystal_description prismatic
_exptl_crystal_F_000 1184
_exptl_crystal_size_max 0.321
_exptl_crystal_size_mid 0.212
_exptl_crystal_size_min 0.145
_refine_diff_density_max 0.423
_refine_diff_density_min -0.338
_refine_ls_extinction_method none
_refine_ls_goodness_of_fit_ref 1.052
_refine_ls_hydrogen_treatment mixed
_refine_ls_matrix_type full
_refine_ls_number_parameters 357
_refine_ls_number_reflns 5099
_refine_ls_number_restraints 1
_refine_ls_restrained_S_all 1.054
_refine_ls_R_factor_all 0.0802
_refine_ls_R_factor_gt 0.0569
_refine_ls_shift/su_max 0.000
_refine_ls_shift/su_mean 0.000
_refine_ls_structure_factor_coef Fsqd
_refine_ls_weighting_details 'calc w=1/[\s^2^(Fo^2^)+(0.1017P)^2^+0.3594P] where P=(Fo^2^+2Fc^2^)/3'
_refine_ls_weighting_scheme calc
_refine_ls_wR_factor_gt 0.1582
_refine_ls_wR_factor_ref 0.1793
_reflns_number_gt 3538
_reflns_number_total 5099
_reflns_threshold_expression I>2\s(I)
_cod_data_source_file zs2216.cif
_cod_data_source_block I
_cod_original_sg_symbol_H-M 'P 21/n'
_cod_database_code 2235728
_cod_database_fobs_code 2235728

loop_
_symmetry_equiv_pos_as_xyz
'x, y, z'
'-x+1/2, y+1/2, -z+1/2'
'-x, -y, -z'
'x-1/2, -y-1/2, z-1/2'

loop_
_atom_site_type_symbol
_atom_site_label
_atom_site_fract_x
_atom_site_fract_y
_atom_site_fract_z
_atom_site_U_iso_or_equiv
_atom_site_adp_type
_atom_site_calc_flag
_atom_site_refinement_flags
_atom_site_occupancy
_atom_site_symmetry_multiplicity
S S1 0.36218(6) 0.30430(6) 0.06353(5) 0.0674(3) Uani d . 1 1
S S1' 0.60812(7) 0.54606(7) 0.67909(7) 0.0873(3) Uani d . 1 1
N N1 0.64877(16) 0.25510(18) 0.23340(16) 0.0511(6) Uani d . 1 1
N N1' 0.89786(17) 0.6539(2) 0.81282(16) 0.0570(6) Uani d . 1 1
O O1 0.68462(15) 0.41967(13) 0.22337(15) 0.0716(6) Uani d . 1 1
O O2 0.83238(15) 0.49138(13) 0.29706(14) 0.0659(6) Uani d . 1 1
H H2A 0.7772 0.4877 0.2721 0.099 Uiso calc R 1 1
O O3 0.78402(14) 0.13804(13) 0.31666(15) 0.0682(6) Uani d . 1 1
O O4 0.93063(13) 0.20136(12) 0.34348(13) 0.0594(5) Uani d . 1 1
O O1' 0.94002(16) 0.49320(16) 0.84332(16) 0.0792(7) Uani d . 1 1
O O2' 1.09020(16) 0.44802(15) 0.92784(17) 0.0805(7) Uani d . 1 1
H H2' 1.0350 0.4438 0.9029 0.121 Uiso calc R 1 1
O O3' 1.02266(15) 0.79503(14) 0.86837(14) 0.0699(6) Uani d . 1 1
O O4' 1.16883(13) 0.74930(13) 0.92788(12) 0.0583(5) Uani d . 1 1
C C1 0.2546(2) 0.2520(2) 0.02830(19) 0.0658(8) Uani d . 1 1
H H1 0.2065 0.2853 -0.0086 0.079 Uiso calc R 1 1
C C2 0.2461(2) 0.1575(2) 0.0591(2) 0.0702(8) Uani d U 1 1
H H2 0.1909 0.1187 0.0447 0.084 Uiso calc R 1 1
C C3 0.32914(19) 0.1194(2) 0.11653(18) 0.0571(7) Uani d U 1 1
H H3 0.3346 0.0561 0.1444 0.068 Uiso calc R 1 1
C C4 0.40153(18) 0.19769(18) 0.12237(17) 0.0489(6) Uani d . 1 1
C C5 0.49619(18) 0.19051(18) 0.17316(17) 0.0512(6) Uani d . 1 1
H H5 0.5141 0.1279 0.1989 0.061 Uiso calc R 1 1
C C6 0.55842(19) 0.26513(19) 0.18571(17) 0.0503(6) Uani d . 1 1
H H6 0.5409 0.3285 0.1612 0.060 Uiso calc R 1 1
C C7 0.71066(19) 0.33179(17) 0.25083(17) 0.0492(6) Uani d . 1 1
C C8 0.80519(18) 0.31539(16) 0.29962(16) 0.0442(6) Uani d . 1 1
C C9 0.86181(18) 0.40078(18) 0.32367(17) 0.0483(6) Uani d . 1 1
C C10 0.9549(2) 0.4027(2) 0.3815(2) 0.0631(8) Uani d . 1 1
H H10A 1.0050 0.3813 0.3474 0.095 Uiso calc R 1 1
H H10B 0.9522 0.3574 0.4313 0.095 Uiso calc R 1 1
H H10C 0.9678 0.4707 0.4032 0.095 Uiso calc R 1 1
C C11 0.83634(18) 0.21138(17) 0.32113(16) 0.0470(6) Uani d . 1 1
C C12 0.9659(2) 0.0986(2) 0.3595(2) 0.0732(9) Uani d . 1 1
H H12A 0.9616 0.0610 0.3035 0.088 Uiso calc R 1 1
H H12B 0.9279 0.0634 0.3998 0.088 Uiso calc R 1 1
C C13 1.0655(3) 0.1052(3) 0.3993(3) 0.1086(15) Uani d . 1 1
H H13A 1.1034 0.1357 0.3572 0.163 Uiso calc R 1 1
H H13B 1.0894 0.0381 0.4145 0.163 Uiso calc R 1 1
H H13C 1.0694 0.1463 0.4526 0.163 Uiso calc R 1 1
C C1' 0.5056(3) 0.5833(4) 0.6165(3) 0.0967(13) Uani d . 1 1
H H1' 0.4553 0.5394 0.5973 0.116 Uiso calc R 1 1
C C2' 0.5052(2) 0.6825(4) 0.5977(2) 0.0845(11) Uani d . 1 1
H H2'1 0.4546 0.7156 0.5637 0.101 Uiso calc R 1 1
C C3' 0.5891(2) 0.7312(3) 0.63484(19) 0.0637(7) Uani d . 1 1
H H3' 0.6001 0.8005 0.6283 0.076 Uiso calc R 1 1
C C4' 0.6534(2) 0.6673(2) 0.68161(17) 0.0557(7) Uani d . 1 1
C C5' 0.7466(2) 0.6926(2) 0.72761(18) 0.0576(7) Uani d . 1 1
H H5' 0.7641 0.7610 0.7286 0.069 Uiso calc R 1 1
C C6' 0.8093(2) 0.6281(2) 0.76828(18) 0.0576(7) Uani d . 1 1
H H6' 0.7925 0.5595 0.7669 0.069 Uiso calc R 1 1
C C7' 0.9618(2) 0.5860(2) 0.84934(18) 0.0556(7) Uani d . 1 1
C C8' 1.05502(19) 0.61925(19) 0.89353(17) 0.0501(6) Uani d . 1 1
C C9' 1.1163(2) 0.5435(2) 0.93281(19) 0.0594(7) Uani d . 1 1
C C10' 1.2130(2) 0.5563(2) 0.9827(2) 0.0771(9) Uani d . 1 1
H H10D 1.2297 0.4963 1.0177 0.116 Uiso calc R 1 1
H H10E 1.2130 0.6143 1.0218 0.116 Uiso calc R 1 1
H H10F 1.2590 0.5667 0.9411 0.116 Uiso calc R 1 1
C C11' 1.07879(19) 0.7279(2) 0.89515(16) 0.0505(6) Uani d . 1 1
C C12' 1.1946(2) 0.8560(2) 0.93642(19) 0.0609(7) Uani d . 1 1
H H12C 1.1504 0.8917 0.9706 0.073 Uiso calc R 1 1
H H12D 1.1917 0.8873 0.8776 0.073 Uiso calc R 1 1
C C13' 1.2938(2) 0.8616(2) 0.9834(2) 0.0691(8) Uani d . 1 1
H H13D 1.2952 0.8330 1.0423 0.104 Uiso calc R 1 1
H H13E 1.3140 0.9315 0.9880 0.104 Uiso calc R 1 1
H H13F 1.3364 0.8240 0.9501 0.104 Uiso calc R 1 1
H H1A 0.661(2) 0.208(2) 0.2506(19) 0.055(9) Uiso d . 1 1
H H1'A 0.912(2) 0.711(2) 0.818(2) 0.066(10) Uiso d . 1 1

loop_
_atom_site_aniso_label
_atom_site_aniso_U_11
_atom_site_aniso_U_22
_atom_site_aniso_U_33
_atom_site_aniso_U_12
_atom_site_aniso_U_13
_atom_site_aniso_U_23
S1 0.0635(5) 0.0618(5) 0.0737(5) -0.0007(3) -0.0051(4) 0.0088(3)
S1' 0.0765(6) 0.0780(6) 0.1028(7) -0.0186(5) -0.0078(5) 0.0014(5)
N1 0.0471(13) 0.0350(12) 0.0689(15) 0.0038(10) -0.0025(10) 0.0029(10)
N1' 0.0489(14) 0.0548(15) 0.0644(15) 0.0007(11) -0.0052(11) -0.0071(11)
O1 0.0608(13) 0.0382(10) 0.1093(16) 0.0041(9) -0.0166(11) 0.0125(10)
O2 0.0665(14) 0.0344(9) 0.0914(15) -0.0025(8) -0.0122(11) 0.0027(9)
O3 0.0576(12) 0.0332(9) 0.1070(16) -0.0027(8) -0.0186(11) 0.0007(9)
O4 0.0492(11) 0.0376(9) 0.0874(13) 0.0054(8) -0.0084(10) -0.0022(8)
O1' 0.0706(14) 0.0529(12) 0.1078(17) -0.0076(10) -0.0155(12) -0.0068(11)
O2' 0.0668(15) 0.0505(12) 0.1185(19) 0.0000(10) -0.0117(13) 0.0073(11)
O3' 0.0685(14) 0.0478(10) 0.0869(14) 0.0034(9) -0.0175(11) 0.0026(9)
O4' 0.0521(11) 0.0458(10) 0.0752(12) -0.0046(8) -0.0004(9) -0.0048(8)
C1 0.0579(18) 0.0688(19) 0.0661(18) 0.0031(14) -0.0113(14) -0.0008(14)
C2 0.0564(18) 0.0648(18) 0.083(2) -0.0062(14) -0.0199(14) -0.0006(15)
C3 0.0506(15) 0.0484(14) 0.0669(17) 0.0010(12) -0.0149(12) -0.0134(12)
C4 0.0504(15) 0.0441(13) 0.0510(14) 0.0044(11) 0.0007(12) -0.0056(10)
C5 0.0494(15) 0.0413(13) 0.0615(16) 0.0053(11) 0.0007(12) -0.0027(11)
C6 0.0489(15) 0.0428(13) 0.0575(15) 0.0068(11) -0.0009(12) 0.0005(11)
C7 0.0515(16) 0.0361(12) 0.0592(15) 0.0015(11) 0.0036(12) -0.0002(10)
C8 0.0481(15) 0.0336(12) 0.0498(13) 0.0017(10) 0.0017(11) -0.0035(9)
C9 0.0529(16) 0.0374(13) 0.0541(15) -0.0004(11) 0.0042(12) -0.0021(10)
C10 0.0678(19) 0.0431(14) 0.0742(18) -0.0095(13) -0.0092(15) -0.0037(12)
C11 0.0494(15) 0.0362(12) 0.0526(14) 0.0016(11) -0.0051(11) -0.0044(10)
C12 0.0647(19) 0.0408(15) 0.107(2) 0.0112(13) -0.0169(17) -0.0062(14)
C13 0.068(2) 0.067(2) 0.179(4) 0.0143(18) -0.034(3) -0.007(2)
C1' 0.065(2) 0.137(4) 0.085(2) -0.029(2) -0.0066(18) -0.025(2)
C2' 0.058(2) 0.125(3) 0.067(2) 0.008(2) -0.0069(16) -0.008(2)
C3' 0.0518(17) 0.0746(19) 0.0628(17) 0.0080(14) -0.0007(13) -0.0031(14)
C4' 0.0528(17) 0.0661(17) 0.0484(15) -0.0024(13) 0.0063(12) -0.0088(12)
C5' 0.0533(17) 0.0620(16) 0.0573(16) -0.0024(13) 0.0055(13) -0.0075(13)
C6' 0.0547(17) 0.0616(16) 0.0548(16) -0.0010(13) -0.0008(13) -0.0072(12)
C7' 0.0558(17) 0.0484(15) 0.0612(17) 0.0003(12) 0.0021(13) -0.0056(12)
C8' 0.0464(15) 0.0470(13) 0.0560(15) 0.0023(11) 0.0020(12) -0.0026(11)
C9' 0.0541(17) 0.0515(16) 0.0710(18) 0.0005(12) 0.0014(14) 0.0016(13)
C10' 0.0569(19) 0.0627(18) 0.106(3) 0.0054(15) -0.0114(17) 0.0150(17)
C11' 0.0514(16) 0.0523(14) 0.0464(14) -0.0004(12) 0.0001(12) -0.0022(11)
C12' 0.0695(19) 0.0465(15) 0.0656(17) -0.0104(13) 0.0035(14) -0.0012(12)
C13' 0.0647(19) 0.0686(19) 0.073(2) -0.0158(15) 0.0051(15) -0.0085(15)

loop_
_atom_type_symbol
_atom_type_description
_atom_type_scat_dispersion_real
_atom_type_scat_dispersion_imag
_atom_type_scat_source
C C 0.0033 0.0016 'International Tables Vol C Tables 4.2.6.8 and 6.1.1.4'
H H 0.0000 0.0000 'International Tables Vol C Tables 4.2.6.8 and 6.1.1.4'
N N 0.0061 0.0033 'International Tables Vol C Tables 4.2.6.8 and 6.1.1.4'
O O 0.0106 0.0060 'International Tables Vol C Tables 4.2.6.8 and 6.1.1.4'
S S 0.1246 0.1234 'International Tables Vol C Tables 4.2.6.8 and 6.1.1.4'

loop_
_geom_angle_atom_site_label_1
_geom_angle_atom_site_label_2
_geom_angle_atom_site_label_3
_geom_angle
C1 S1 C4 92.87(14)
C1' S1' C4' 91.8(2)
C7 N1 C6 124.3(2)
C7 N1 H1A 119(3)
C6 N1 H1A 117(3)
C7' N1' C6' 123.8(3)
C7' N1' H1'A 117(2)
C6' N1' H1'A 120(2)
C9 O2 H2A 109.5
C11 O4 C12 116.3(2)
C9' O2' H2' 109.5
C11' O4' C12' 117.0(2)
C2 C1 S1 112.6(2)
C2 C1 H1 123.7
S1 C1 H1 123.7
C1 C2 C3 115.3(3)
C1 C2 H2 122.4
C3 C2 H2 122.4
C4 C3 C2 107.5(2)
C4 C3 H3 126.3
C2 C3 H3 126.3
C3 C4 C5 125.4(2)
C3 C4 S1 111.76(19)
C5 C4 S1 122.84(19)
C6 C5 C4 125.3(2)
C6 C5 H5 117.3
C4 C5 H5 117.3
C5 C6 N1 123.8(2)
C5 C6 H6 118.1
N1 C6 H6 118.1
O1 C7 N1 117.9(2)
O1 C7 C8 120.7(2)
N1 C7 C8 121.3(2)
C9 C8 C7 117.9(2)
C9 C8 C11 123.3(2)
C7 C8 C11 118.8(2)
O2 C9 C8 120.2(2)
O2 C9 C10 112.8(2)
C8 C9 C10 126.9(2)
C9 C10 H10A 109.5
C9 C10 H10B 109.5
H10A C10 H10B 109.5
C9 C10 H10C 109.5
H10A C10 H10C 109.5
H10B C10 H10C 109.5
O3 C11 O4 120.9(2)
O3 C11 C8 124.8(2)
O4 C11 C8 114.2(2)
O4 C12 C13 107.8(2)
O4 C12 H12A 110.2
C13 C12 H12A 110.2
O4 C12 H12B 110.2
C13 C12 H12B 110.2
H12A C12 H12B 108.5
C12 C13 H13A 109.5
C12 C13 H13B 109.5
H13A C13 H13B 109.5
C12 C13 H13C 109.5
H13A C13 H13C 109.5
H13B C13 H13C 109.5
C2' C1' S1' 112.5(3)
C2' C1' H1' 123.8
S1' C1' H1' 123.8
C1' C2' C3' 112.3(3)
C1' C2' H2'1 123.8
C3' C2' H2'1 123.8
C4' C3' C2' 113.5(3)
C4' C3' H3' 123.3
C2' C3' H3' 123.3
C3' C4' C5' 127.6(3)
C3' C4' S1' 109.9(2)
C5' C4' S1' 122.5(2)
C6' C5' C4' 126.2(3)
C6' C5' H5' 116.9
C4' C5' H5' 116.9
C5' C6' N1' 125.3(3)
C5' C6' H6' 117.3
N1' C6' H6' 117.3
O1' C7' N1' 118.2(3)
O1' C7' C8' 121.3(2)
N1' C7' C8' 120.5(2)
C9' C8' C7' 116.8(2)
C9' C8' C11' 124.0(2)
C7' C8' C11' 119.2(2)
O2' C9' C8' 120.3(3)
O2' C9' C10' 111.9(2)
C8' C9' C10' 127.8(3)
C9' C10' H10D 109.5
C9' C10' H10E 109.5
H10D C10' H10E 109.5
C9' C10' H10F 109.5
H10D C10' H10F 109.5
H10E C10' H10F 109.5
O3' C11' O4' 121.1(2)
O3' C11' C8' 124.2(2)
O4' C11' C8' 114.6(2)
O4' C12' C13' 107.5(2)
O4' C12' H12C 110.2
C13' C12' H12C 110.2
O4' C12' H12D 110.2
C13' C12' H12D 110.2
H12C C12' H12D 108.5
C12' C13' H13D 109.5
C12' C13' H13E 109.5
H13D C13' H13E 109.5
C12' C13' H13F 109.5
H13D C13' H13F 109.5
H13E C13' H13F 109.5

loop_
_geom_bond_atom_site_label_1
_geom_bond_atom_site_label_2
_geom_bond_distance
S1 C1 1.684(3)
S1 C4 1.710(3)
S1' C1' 1.692(4)
S1' C4' 1.712(3)
N1 C7 1.334(3)
N1 C6 1.385(3)
N1 H1A 0.68(3)
N1' C7' 1.335(4)
N1' C6' 1.381(3)
N1' H1'A 0.77(3)
O1 C7 1.264(3)
O2 C9 1.305(3)
O2 H2A 0.8200
O3 C11 1.207(3)
O4 C11 1.331(3)
O4 C12 1.447(3)
O1' C7' 1.256(3)
O2' C9' 1.304(3)
O2' H2' 0.8200
O3' C11' 1.217(3)
O4' C11' 1.329(3)
O4' C12' 1.448(3)
C1 C2 1.334(4)
C1 H1 0.9300
C2 C3 1.452(4)
C2 H2 0.9300
C3 C4 1.439(4)
C3 H3 0.9300
C4 C5 1.453(3)
C5 C6 1.310(4)
C5 H5 0.9300
C6 H6 0.9300
C7 C8 1.452(3)
C8 C9 1.396(3)
C8 C11 1.458(3)
C9 C10 1.478(3)
C10 H10A 0.9600
C10 H10B 0.9600
C10 H10C 0.9600
C12 C13 1.454(4)
C12 H12A 0.9700
C12 H12B 0.9700
C13 H13A 0.9600
C13 H13B 0.9600
C13 H13C 0.9600
C1' C2' 1.332(6)
C1' H1' 0.9300
C2' C3' 1.396(4)
C2' H2'1 0.9300
C3' C4' 1.363(4)
C3' H3' 0.9300
C4' C5' 1.442(4)
C5' C6' 1.316(4)
C5' H5' 0.9300
C6' H6' 0.9300
C7' C8' 1.460(4)
C8' C9' 1.398(4)
C8' C11' 1.464(4)
C9' C10' 1.478(4)
C10' H10D 0.9600
C10' H10E 0.9600
C10' H10F 0.9600
C12' C13' 1.484(4)
C12' H12C 0.9700
C12' H12D 0.9700
C13' H13D 0.9600
C13' H13E 0.9600
C13' H13F 0.9600

loop_
_geom_hbond_atom_site_label_D
_geom_hbond_atom_site_label_H
_geom_hbond_atom_site_label_A
_geom_hbond_site_symmetry_A
_geom_hbond_distance_DH
_geom_hbond_distance_HA
_geom_hbond_distance_DA
_geom_hbond_angle_DHA
N1' H1'A O3' . 0.77(3) 1.98(3) 2.615(3) 139(3)
N1 H1A O3 . 0.68(3) 2.10(3) 2.637(3) 137(3)
O2' H2' O1' . 0.82 1.65 2.399(3) 152
O2 H2A O1 . 0.82 1.67 2.419(3) 151
O2 H2A O3 2_655 0.82 2.48 2.936(3) 117

loop_
_geom_torsion_atom_site_label_1
_geom_torsion_atom_site_label_2
_geom_torsion_atom_site_label_3
_geom_torsion_atom_site_label_4
_geom_torsion
C4 S1 C1 C2 0.3(3)
S1 C1 C2 C3 0.6(4)
C1 C2 C3 C4 -1.4(4)
C2 C3 C4 C5 -179.8(3)
C2 C3 C4 S1 1.6(3)
C1 S1 C4 C3 -1.2(2)
C1 S1 C4 C5 -179.8(2)
C3 C4 C5 C6 -172.9(3)
S1 C4 C5 C6 5.6(4)
C4 C5 C6 N1 -178.9(2)
C7 N1 C6 C5 -176.1(3)
C6 N1 C7 O1 1.2(4)
C6 N1 C7 C8 -178.6(2)
O1 C7 C8 C9 6.9(4)
N1 C7 C8 C9 -173.2(2)
O1 C7 C8 C11 -173.1(2)
N1 C7 C8 C11 6.7(4)
C7 C8 C9 O2 -4.7(4)
C11 C8 C9 O2 175.3(2)
C7 C8 C9 C10 172.8(3)
C11 C8 C9 C10 -7.2(4)
C12 O4 C11 O3 1.5(4)
C12 O4 C11 C8 -175.9(2)
C9 C8 C11 O3 165.5(3)
C7 C8 C11 O3 -14.5(4)
C9 C8 C11 O4 -17.2(4)
C7 C8 C11 O4 162.8(2)
C11 O4 C12 C13 -169.1(3)
C4' S1' C1' C2' 0.3(3)
S1' C1' C2' C3' -0.4(4)
C1' C2' C3' C4' 0.4(4)
C2' C3' C4' C5' 179.7(3)
C2' C3' C4' S1' -0.2(3)
C1' S1' C4' C3' -0.1(2)
C1' S1' C4' C5' -179.9(2)
C3' C4' C5' C6' -176.2(3)
S1' C4' C5' C6' 3.7(4)
C4' C5' C6' N1' -179.3(3)
C7' N1' C6' C5' -176.3(3)
C6' N1' C7' O1' -0.4(4)
C6' N1' C7' C8' 178.5(3)
O1' C7' C8' C9' -3.4(4)
N1' C7' C8' C9' 177.8(3)
O1' C7' C8' C11' 177.1(3)
N1' C7' C8' C11' -1.7(4)
C7' C8' C9' O2' 1.1(4)
C11' C8' C9' O2' -179.4(3)
C7' C8' C9' C10' -178.8(3)
C11' C8' C9' C10' 0.7(5)
C12' O4' C11' O3' 4.6(4)
C12' O4' C11' C8' -176.1(2)
C9' C8' C11' O3' -173.0(3)
C7' C8' C11' O3' 6.4(4)
C9' C8' C11' O4' 7.7(4)
C7' C8' C11' O4' -172.8(2)
C11' O4' C12' C13' 173.7(2)

loop_
_cod_related_entry_id
_cod_related_entry_database
_cod_related_entry_code
1 ChemSpider 30657935
